data_2009492
loop_
_publ_author_name
'Bram, Andreas'
'Bruederl, Georg'
'Burzlaff, Hans'
'Lange, Joachim'
'Rothammel, Walter'
'Spengler, Roland'
'Karayannis, M.I.'
'Veltsistas, P.G.'

_publ_contact_author
;
        Bram, Andreas
        Institut f\"ur Angewandte Physik
        Lehrstuhl fuer Kristallographie
        Universit\"at Erlangen-N\"urnberg
        Bismarckstrasse 10
        D-W-8520 Erlangen,
        Germany
;
_publ_section_title
;
 Disodium bis(<i>o</i>-chloranilato)uranyl(VI) hexahydrate
;
_journal_issue 2
_journal_name_full 'Acta Crystallographica Section C'
_journal_page_first 178
_journal_page_last 180
_journal_paper_doi 10.1107/S0108270193011680
_journal_volume 50
_journal_year 1994
_chemical_formula_structural '(C6 Cl2 O4)2 (O2 U) Na2 (H2 O)6'
_chemical_formula_sum 'C12 H12 Cl4 Na2 O16 U'
_chemical_formula_weight 838.04
_chemical_name_systematic
;
 Disodium Bis(chloranilato)uranyl(VI) Hexahydrate
;
_space_group_IT_number 8
_symmetry_cell_setting monoclinic
_symmetry_space_group_name_Hall 'I -2y'
_symmetry_space_group_name_H-M 'I 1 m 1'
_cell_angle_alpha 90
_cell_angle_beta 102.570(10)
_cell_angle_gamma 90
_cell_formula_units_Z 2
_cell_length_a 12.188(2)
_cell_length_b 16.518(3)
_cell_length_c 5.9080(10)
_cell_measurement_reflns_used 23
_cell_measurement_temperature 293
_cell_measurement_theta_max 13.9
_cell_measurement_theta_min 5.6
_cell_volume 1160.9(3)
_computing_cell_refinement 'local software (Gomm, 1991)'
_computing_data_collection 'local software (Gomm, 1991)'
_computing_data_reduction 'local software (Gomm, 1991)'
_computing_publication_material 'CRYSTAN (Burzlaff & Rothammel, 1988)'
_computing_structure_refinement 'CRYSTAN (Burzlaff & Rothammel, 1988)'
_computing_structure_solution patterson
_diffrn_ambient_temperature 293
_diffrn_measurement_device 'rebuilt Philips PW1100 diffractometer (Gomm, 1991)'
_diffrn_measurement_method \q/2\q
_diffrn_radiation_monochromator graphite
_diffrn_radiation_source 'X-ray tube'
_diffrn_radiation_type MoK\a~1~
_diffrn_radiation_wavelength 0.70930
_diffrn_reflns_av_R_equivalents 0.0215
_diffrn_reflns_av_sigmaI/netI 0.0139
_diffrn_reflns_limit_h_max 14
_diffrn_reflns_limit_h_min -14
_diffrn_reflns_limit_k_max 19
_diffrn_reflns_limit_k_min -19
_diffrn_reflns_limit_l_max 6
_diffrn_reflns_limit_l_min -6
_diffrn_reflns_number 3862
_diffrn_reflns_theta_max 24.5
_diffrn_reflns_theta_min 0
_diffrn_standards_decay_% 0.5
_diffrn_standards_interval_count 100
_diffrn_standards_number 6
_exptl_absorpt_coefficient_mu 7.203
_exptl_absorpt_correction_T_max 0.680
_exptl_absorpt_correction_T_min 0.490
_exptl_absorpt_correction_type 'gaussian integration (Busing & Levy 1957)'
_exptl_crystal_colour black
_exptl_crystal_density_diffrn 2.398
_exptl_crystal_description parallelepiped
_exptl_crystal_F_000 788
_exptl_crystal_size_max .19
_exptl_crystal_size_mid .12
_exptl_crystal_size_min .07
_refine_diff_density_max 1.19
_refine_diff_density_min -.77
_refine_ls_abs_structure_details
;The absolute configuration was determined by measuring the friedel-pairs
 and
refining the plus- and minus- coordinates set. The structure is
 represented by
the plus-set.
;
_refine_ls_extinction_method none
_refine_ls_goodness_of_fit_obs 1.76
_refine_ls_hydrogen_treatment refall
_refine_ls_number_parameters 190
_refine_ls_number_reflns 2006
_refine_ls_R_factor_obs 0.016
_refine_ls_shift/esd_max 0.01
_refine_ls_structure_factor_coef F
_refine_ls_weighting_details 'w = 1/[\s^2^(F~obs~)]'
_refine_ls_weighting_scheme calc
_refine_ls_wR_factor_obs 0.019
_reflns_number_observed 2006
_reflns_number_total 2006
_reflns_observed_criterion F>0.0\s(F)
_cod_data_source_file se1025.cif
_cod_data_source_block default
_cod_depositor_comments
;
The following automatic conversions were performed:

'_refine_ls_weighting_scheme' value ' w = 1/[\s^2^(F~obs~)]' was
changed to 'calc'. New tag '_refine_ls_weighting_details' was
created. The value of the new tag was set to 'w = 1/[\s^2^(F~obs~)]'.

Automatic conversion script
Id: cif_fix_values 3143 2015-03-26 13:38:13Z robertas 
;
_cod_original_cell_volume 1160.8(3)
_cod_original_sg_symbol_Hall 'I  -2y'
_cod_original_sg_symbol_H-M 'I m'
_cod_database_code 2009492

loop_
_symmetry_equiv_pos_as_xyz
x,y,z
x,-y,z
1/2+x,1/2+y,1/2+z
1/2+x,1/2-y,1/2+z

loop_
_atom_site_aniso_label
_atom_site_aniso_U_11
_atom_site_aniso_U_22
_atom_site_aniso_U_33
_atom_site_aniso_U_12
_atom_site_aniso_U_13
_atom_site_aniso_U_23
U(1) 0.02570(10) 0.01560(10) 0.02288(8) 0.00000 -0.00953(5) 0.00000
Cl(3) 0.0600(9) 0.0300(7) 0.0448(5) 0.0001(6) -0.0350(4) 0.0019(4)
Cl(6) 0.0630(10) 0.0263(7) 0.0474(5) 0.0008(7) -0.0365(5) -0.0051(5)
Na(1) 0.033(2) 0.038(2) 0.0280(10) 0.00000 -0.0091(9) 0.00000
Na(2) 0.035(2) 0.0250(10) 0.0390(10) 0.00000 -0.0124(9) 0.00000
O(1) 0.048(2) 0.022(2) 0.0370(10) 0.006(2) -0.0290(10) 0.0030(10)
O(2) 0.041(2) 0.017(2) 0.0380(10) -0.001(2) -0.0210(10) 0.0000(10)
O(4) 0.054(2) 0.021(2) 0.0480(10) -0.005(2) -0.0300(10) -0.0010(10)
O(5) 0.062(3) 0.016(2) 0.053(2) 0.003(2) -0.0290(10) -0.0040(10)
O(11) 0.049(6) 0.038(5) 0.042(3) 0.00000 -0.020(3) 0.00000
O(12) 0.031(4) 0.037(4) 0.030(3) 0.00000 0.010(2) 0.00000
O(21) 0.053(4) 0.035(3) 0.032(2) 0.00000 -0.028(2) 0.00000
O(22) 0.040(3) 0.037(3) 0.036(2) 0.00000 -0.003(2) 0.00000
O(23) 0.061(4) 0.041(4) 0.042(3) 0.00000 0.001(2) 0.00000
O(24) 0.048(4) 0.117(7) 0.035(3) 0.00000 -0.019(2) 0.00000
O(25) 0.194(8) 0.032(3) 0.084(2) 0.011(4) -0.091(2) -0.008(2)
C(1) 0.030(4) 0.027(3) 0.030(2) -0.003(2) -0.012(2) 0.001(2)
C(2) 0.032(3) 0.018(2) 0.033(2) 0.000(2) -0.009(2) 0.002(2)
C(3) 0.042(3) 0.025(3) 0.030(2) 0.001(2) -0.023(2) 0.002(2)
C(4) 0.034(3) 0.026(3) 0.032(2) 0.003(2) -0.009(2) 0.000(2)
C(5) 0.038(3) 0.030(3) 0.029(2) 0.000(2) -0.013(2) 0.001(2)
C(6) 0.032(4) 0.019(2) 0.0370(10) -0.002(2) -0.020(2) -0.006(2)

loop_
_atom_site_label
_atom_site_fract_x
_atom_site_fract_y
_atom_site_fract_z
_atom_site_U_iso_or_equiv
_atom_site_thermal_displace_type
U(1) .50000 .50000 .50000 .0214 Uani
Cl(3) .24800(10) .68204(8) -.1689(2) .0449 Uani
Cl(6) .55990(10) .80930(9) .7651(3) .0456 Uani
Na(1) .2751(2) .50000 .9199(5) .0331 Uani
Na(2) .8088(3) .50000 .6099(5) .0330 Uani
O(1) .5229(3) .6394(2) .5853(6) .0358 Uani
O(2) .3905(3) .5865(2) .2145(6) .0320 Uani
O(4) .2863(3) .8542(2) -.0008(6) .0408 Uani
O(5) .4241(4) .9070(2) .3813(7) .0439 Uani
O(11) .6050(8) .50000 .3540(10) .0429 Uani
O(12) .3908(7) .50000 .6620(10) .0327 Uani
O(21) .6512(5) .50000 .8405(9) .0400 Uani
O(22) .1242(5) .50000 .0970(10) .0376 Uani
O(23) .8939(6) .50000 .3020(10) .0479 Uani
O(24) .1373(6) .50000 .5840(10) .0667 Uani
O(25) .6810(7) .6388(3) 1.0386(9) .1034 Uani
C(1) .4704(4) .6936(3) .4620(9) .0292 Uani
C(2) .3937(4) .6638(3) .2394(8) .0278 Uani
C(3) .3350(5) .7187(3) .0859(9) .0326 Uani
C(4) .3394(4) .8021(3) .1282(8) .0306 Uani
C(5) .4178(5) .8330(3) .3552(9) .0322 Uani
C(6) .4754(4) .7753(3) .5070(10) .0295 Uani
H(1) .658(4) .538(3) .954(8) .032(9) Uiso
H(2) .104(5) .455(4) .071(9) .032(9) Uiso
H(3) .905(4) .540(3) .205(8) .032(9) Uiso
H(4) .052(6) .50000 .600(10) .032(9) Uiso
H(41) .127(7) .50000 .44(2) .032(9) Uiso
H(5) .608(5) .645(4) 1.090(10) .032(9) Uiso
H(51) .678(5) .697(5) .980(10) .032(9) Uiso

loop_
_atom_type_symbol
_atom_type_scat_source
U International_Tables_Vol_IV_Table_2.2B
Cl International_Tables_Vol_IV_Table_2.2B
Na International_Tables_Vol_IV_Table_2.2B
O International_Tables_Vol_IV_Table_2.2B
C International_Tables_Vol_IV_Table_2.2B
H International_Tables_Vol_IV_Table_2.2B

loop_
_geom_angle_atom_site_label_1
_geom_angle_atom_site_label_2
_geom_angle_atom_site_label_3
_geom_angle_site_symmetry_1
_geom_angle_site_symmetry_3
_geom_angle
_geom_angle_publ_flag
O(1) U(1) O(1) . 2_565 154.50(10) yes
O(1) U(1) O(2) . . 65.70(10) yes
O(1) U(1) O(2) . 2_565 139.20(10) yes
O(1) U(1) O(11) . . 92.40(10) yes
O(1) U(1) O(12) . . 87.30(10) yes
O(1) U(1) O(21) . . 77.81(8) yes
O(2) U(1) O(2) . 2_565 73.60(10) yes
O(2) U(1) O(11) . . 90.4(2) yes
O(2) U(1) O(12) . . 90.7(2) yes
O(2) U(1) O(21) . . 142.88(8) yes
O(11) U(1) O(12) . . 178.6(4) yes
O(11) U(1) O(21) . . 84.3(3) yes
O(12) U(1) O(21) . . 94.3(3) yes
O(2) Na(1) O(2) 1_556 2_566 71.50(10) yes
O(2) Na(1) O(12) 1_556 . 97.5(2) yes
O(2) Na(1) O(22) 1_556 1_556 94.0(2) yes
O(2) Na(1) O(24) 1_556 . 144.23(8) yes
O(2) Na(1) Cl(3) 1_556 1_556 64.63(8) yes
O(2) Na(1) Cl(3) 1_556 2_566 136.10(10) yes
O(12) Na(1) O(22) . 1_556 165.8(3) yes
O(12) Na(1) O(24) . . 82.3(3) yes
O(12) Na(1) Cl(3) . 1_556 86.85(7) yes
O(22) Na(1) O(24) 1_556 . 83.5(3) yes
Cl(3) Na(1) O(22) 1_556 1_556 90.62(7) yes
Cl(3) Na(1) O(24) 1_556 . 79.70(5) yes
Cl(3) Na(1) Cl(3) 1_556 2_566 159.10(10) yes
O(4) Na(2) O(4) 3_545 4_565 149.7(2) yes
O(4) Na(2) O(5) 3_545 3_545 65.10(10) yes
O(4) Na(2) O(5) 3_545 4_565 142.8(2) yes
O(4) Na(2) O(11) 3_545 . 79.10(10) yes
O(4) Na(2) O(23) 3_545 . 80.50(10) yes
O(5) Na(2) O(5) 3_545 4_565 78.30(10) yes
O(5) Na(2) O(11) 3_545 . 136.2(2) yes
O(5) Na(2) O(21) 3_545 . 92.4(2) yes
O(5) Na(2) O(23) 3_545 . 103.2(2) yes
O(11) Na(2) O(21) . . 65.4(3) yes
O(11) Na(2) O(23) . . 94.5(3) yes
O(23) Na(2) O(21) . . 159.9(2) yes
U(1) O(1) C(1) . . 123.8(3) yes
U(1) O(2) C(2) . . 121.1(3) yes
O(25) O(21) U(1) . . 112.8(2) yes
O(25) O(21) O(25) . 2_565 126.8(3) yes
C(6) C(1) O(1) . . 126.8(5) yes
C(2) C(1) O(1) . . 114.6(5) yes
C(2) C(1) C(6) . . 118.7(5) yes
C(3) C(2) O(2) . . 125.7(4) yes
C(1) C(2) O(2) . . 114.8(4) yes
C(1) C(2) C(3) . . 119.5(5) yes
C(4) C(3) C(2) . . 122.7(5) yes
Cl(3) C(3) C(2) . . 118.2(4) yes
Cl(3) C(3) C(4) . . 119.2(4) yes
C(3) C(4) O(4) . . 125.5(4) yes
C(5) C(4) O(4) . . 116.5(4) yes
C(5) C(4) C(3) . . 118.0(4) yes
C(6) C(5) O(5) . . 126.2(5) yes
C(4) C(5) O(5) . . 116.3(5) yes
C(4) C(5) C(6) . . 117.6(5) yes
C(5) C(6) C(1) . . 123.5(5) yes
Cl(6) C(6) C(1) . . 118.8(4) yes
Cl(6) C(6) C(5) . . 117.7(4) yes
O(25) H(1) O(21) . . 149.(5) yes
H(1) O(21) H(1) . 2_565 87.(5) no
H(2) O(22) H(2) . 2_565 141.(6) no
H(3) O(23) H(3) . 2_565 94.(5) no
H(4) O(24) H(41) . . 100.(7) no
H(51) O(25) H(5) . . 93.(5) no

loop_
_geom_bond_atom_site_label_1
_geom_bond_atom_site_label_2
_geom_bond_site_symmetry_1
_geom_bond_site_symmetry_2
_geom_bond_distance
_geom_bond_publ_flag
U(1) O(11) . . 1.690(10) yes
U(1) O(12) . . 1.800(10) yes
U(1) O(1) . . 2.361(4) yes
U(1) O(2) . . 2.385(3) yes
U(1) O(21) . . 2.414(5) yes
Na(1) O(12) . . 2.290(10) yes
Na(1) O(24) . . 2.302(7) yes
Na(1) O(22) . 1_556 2.305(7) yes
Na(1) O(2) . 1_556 2.446(4) yes
Na(1) Cl(3) . 1_556 3.058(2) yes
Na(2) O(23) . . 2.282(9) yes
Na(2) O(5) . 3_545 2.434(4) yes
Na(2) O(4) . 3_545 2.496(4) yes
Na(2) O(21) . . 2.585(7) yes
Na(2) O(11) . . 2.612(9) yes
O(1) C(1) . . 1.241(6) yes
O(2) C(2) . . 1.285(6) yes
O(21) O(25) . . 2.564(6) yes
O(25) H(1) . . 1.74(6) yes
C(1) C(6) . . 1.374(7) yes
C(1) C(2) . . 1.520(7) yes
C(2) C(3) . . 1.369(7) yes
C(3) C(4) . . 1.399(8) yes
C(3) Cl(3) . . 1.750(5) yes
C(4) O(4) . . 1.234(6) yes
C(4) C(5) . . 1.554(7) yes
C(5) O(5) . . 1.234(7) yes
C(5) C(6) . . 1.390(8) yes
C(6) Cl(6) . . 1.736(6) yes
O(21) H(1) . . 0.91(5) no
O(22) H(2) . . 0.78(6) no
O(23) H(3) . . 0.90(5) no
O(24) H(4) . . 1.07(8) no
O(24) H(41) . . 0.86(9) no
O(25) H(5) . . 1.01(6) no
O(25) H(51) . . 1.03(7) no
